data_4029071
loop_
_publ_author_name
'Kumar, Dhananjay'
'Mishra, Bhuwan B.'
'Tiwari, Vinod K.'

_publ_section_title
;
 Synthesis of 2-N/S/C-substituted benzothiazoles via intramolecular
 cyclative cleavage of benzotriazole ring.
;
_journal_issue 1
_journal_name_full 'The Journal of organic chemistry'
_journal_page_first 251
_journal_page_last 266
_journal_paper_doi 10.1021/jo4024107
_journal_volume 79
_journal_year 2014
_chemical_formula_moiety 'C26 H24 Fe N4 S'
_chemical_formula_sum 'C26 H24 Fe N4 S'
_chemical_formula_weight 480.40
_chemical_melting_point 145
_chemical_name_systematic N-(Ferrocenylmethyl)-N-phenethyl-1H-benzo[d][1,2,3]triazole-1-carbothioamide
_space_group_IT_number 2
_symmetry_cell_setting triclinic
_symmetry_Int_Tables_number 2
_symmetry_space_group_name_Hall '-P 1'
_symmetry_space_group_name_H-M 'P -1'
_atom_sites_solution_hydrogens geom
_atom_sites_solution_primary direct
_atom_sites_solution_secondary difmap
_audit_creation_method SHELXL-97
_cell_angle_alpha 97.862(5)
_cell_angle_beta 110.670(5)
_cell_angle_gamma 92.447(5)
_cell_formula_units_Z 2
_cell_length_a 9.950(5)
_cell_length_b 10.624(5)
_cell_length_c 11.817(5)
_cell_measurement_reflns_used 1676
_cell_measurement_temperature 293(2)
_cell_measurement_theta_max 29.1670
_cell_measurement_theta_min 3.0707
_cell_volume 1152.2(9)
_computing_cell_refinement 'CrysAlis Pro, Agilent Technologies'
_computing_data_collection 'CrysAlis Pro, Agilent Technologies'
_computing_data_reduction 'CrysAlis Pro, Agilent Technologies'
_computing_structure_refinement 'SHELXL-97 (Sheldrick, 1997)'
_computing_structure_solution 'SHELXS-97 (Sheldrick, 1990)'
_diffrn_ambient_temperature 293(2)
_diffrn_detector_area_resol_mean 16.0938
_diffrn_measured_fraction_theta_full 0.998
_diffrn_measured_fraction_theta_max 0.833
_diffrn_measurement_device_type 'XCalibur Eos, Oxford Diffraction'
_diffrn_measurement_method '\w scans'
_diffrn_radiation_monochromator graphite
_diffrn_radiation_probe x-ray
_diffrn_radiation_type MoK\a
_diffrn_radiation_wavelength 0.71073
_diffrn_reflns_av_R_equivalents 0.0407
_diffrn_reflns_av_sigmaI/netI 0.0850
_diffrn_reflns_limit_h_max 12
_diffrn_reflns_limit_h_min -13
_diffrn_reflns_limit_k_max 13
_diffrn_reflns_limit_k_min -14
_diffrn_reflns_limit_l_max 15
_diffrn_reflns_limit_l_min -14
_diffrn_reflns_number 9352
_diffrn_reflns_theta_full 25.00
_diffrn_reflns_theta_max 29.23
_diffrn_reflns_theta_min 3.08
_diffrn_source 'fine-focus sealed tube'
_exptl_absorpt_coefficient_mu 0.766
_exptl_absorpt_correction_T_max 1.00000
_exptl_absorpt_correction_T_min 0.92945
_exptl_absorpt_correction_type multi-scan
_exptl_absorpt_process_details 'CrysAlisPro, Agilent Technologies Lts.'
_exptl_crystal_colour red
_exptl_crystal_density_diffrn 1.385
_exptl_crystal_density_method 'not measured'
_exptl_crystal_description rectangular
_exptl_crystal_F_000 500
_exptl_crystal_recrystallization_method 'ethyl acetate, hexane, rt,1 atm'
_exptl_crystal_size_max 0.23
_exptl_crystal_size_mid 0.22
_exptl_crystal_size_min 0.15
_refine_diff_density_max 0.303
_refine_diff_density_min -0.350
_refine_diff_density_rms 0.060
_refine_ls_extinction_method none
_refine_ls_goodness_of_fit_ref 0.997
_refine_ls_hydrogen_treatment mixed
_refine_ls_matrix_type full
_refine_ls_number_parameters 289
_refine_ls_number_reflns 5229
_refine_ls_number_restraints 0
_refine_ls_restrained_S_all 0.997
_refine_ls_R_factor_all 0.1012
_refine_ls_R_factor_gt 0.0544
_refine_ls_shift/su_max 0.013
_refine_ls_shift/su_mean 0.002
_refine_ls_structure_factor_coef Fsqd
_refine_ls_weighting_details 'calc w=1/[\s^2^(Fo^2^)+(0.0350P)^2^+0.0000P] where P=(Fo^2^+2Fc^2^)/3'
_refine_ls_weighting_scheme calc
_refine_ls_wR_factor_gt 0.0910
_refine_ls_wR_factor_ref 0.1106
_reflns_number_gt 3311
_reflns_number_total 5229
_reflns_threshold_expression >2sigma(I)
_cod_data_source_file jo4024107_si_002.cif
_cod_data_source_block compound_3p
_cod_database_code 4029071

loop_
_symmetry_equiv_pos_as_xyz
'x, y, z'
'-x, -y, -z'

loop_
_atom_site_label
_atom_site_type_symbol
_atom_site_fract_x
_atom_site_fract_y
_atom_site_fract_z
_atom_site_U_iso_or_equiv
_atom_site_adp_type
_atom_site_occupancy
_atom_site_symmetry_multiplicity
_atom_site_calc_flag
_atom_site_refinement_flags
Fe01 Fe 0.37088(5) 0.90550(4) 0.66355(4) 0.03808(15) Uani 1 1 d .
S1 S 0.29627(10) 0.54630(9) 0.28546(7) 0.0575(3) Uani 1 1 d .
N4 N 0.2615(2) 0.5014(2) 0.4906(2) 0.0357(6) Uani 1 1 d .
N1 N 0.1463(3) 0.3499(2) 0.3159(2) 0.0392(6) Uani 1 1 d .
N2 N 0.1886(3) 0.2382(2) 0.3590(2) 0.0504(7) Uani 1 1 d .
N3 N 0.1052(3) 0.1432(2) 0.2815(3) 0.0508(7) Uani 1 1 d .
C7 C 0.2352(3) 0.4675(3) 0.3718(3) 0.0375(7) Uani 1 1 d .
C10 C 0.2451(3) 0.3254(3) 0.7464(3) 0.0398(7) Uani 1 1 d .
C6 C 0.0337(3) 0.3229(3) 0.2066(3) 0.0383(7) Uani 1 1 d .
C16 C 0.3594(3) 0.6162(3) 0.5595(2) 0.0401(7) Uani 1 1 d .
H01A H 0.4339 0.6267 0.5254 0.048 Uiso 1 1 calc R
H01B H 0.4061 0.6046 0.6441 0.048 Uiso 1 1 calc R
C8 C 0.1914(3) 0.4380(3) 0.5621(3) 0.0395(7) Uani 1 1 d .
H01C H 0.1061 0.3844 0.5064 0.047 Uiso 1 1 calc R
H01D H 0.1611 0.5023 0.6122 0.047 Uiso 1 1 calc R
C15 C 0.3312(4) 0.3664(3) 0.8673(3) 0.0578(9) Uani 1 1 d .
H012 H 0.4188 0.4149 0.8868 0.069 Uiso 1 1 calc R
C1 C 0.0077(3) 0.1910(3) 0.1858(3) 0.0431(8) Uani 1 1 d .
C9 C 0.2932(3) 0.3565(3) 0.6447(3) 0.0496(8) Uani 1 1 d .
H01E H 0.2987 0.2775 0.5952 0.060 Uiso 1 1 calc R
H01F H 0.3891 0.4016 0.6804 0.060 Uiso 1 1 calc R
C17 C 0.2829(3) 0.7351(3) 0.5565(2) 0.0393(7) Uani 1 1 d .
C2 C -0.1042(4) 0.1262(4) 0.0840(3) 0.0635(10) Uani 1 1 d .
H016 H -0.1221 0.0378 0.0707 0.076 Uiso 1 1 calc R
C21 C 0.2004(3) 0.7767(3) 0.6285(3) 0.0464(8) Uani 1 1 d .
H017 H 0.1811 0.7328 0.6848 0.056 Uiso 1 1 calc R
C22 C 0.5733(3) 0.8817(3) 0.7779(3) 0.0554(9) Uani 1 1 d .
H018 H 0.6173 0.8061 0.7811 0.066 Uiso 1 1 calc R
C5 C -0.0504(4) 0.3979(3) 0.1265(3) 0.0538(9) Uani 1 1 d .
H019 H -0.0335 0.4864 0.1401 0.065 Uiso 1 1 calc R
C11 C 0.1163(4) 0.2545(3) 0.7204(3) 0.0569(9) Uani 1 1 d .
H020 H 0.0569 0.2265 0.6393 0.068 Uiso 1 1 calc R
C19 C 0.2026(4) 0.9282(3) 0.5109(3) 0.0555(9) Uani 1 1 d .
H021 H 0.1865 1.0021 0.4761 0.067 Uiso 1 1 calc R
C13 C 0.1603(5) 0.2648(4) 0.9330(4) 0.0760(12) Uani 1 1 d .
H022 H 0.1320 0.2438 0.9957 0.091 Uiso 1 1 calc R
C4 C -0.1605(4) 0.3319(4) 0.0261(3) 0.0732(11) Uani 1 1 d .
H023 H -0.2202 0.3777 -0.0301 0.088 Uiso 1 1 calc R
C23 C 0.5800(3) 0.9739(3) 0.7042(3) 0.0597(10) Uani 1 1 d .
H024 H 0.6286 0.9701 0.6496 0.072 Uiso 1 1 calc R
C18 C 0.2820(3) 0.8293(3) 0.4824(3) 0.0484(8) Uani 1 1 d .
H025 H 0.3261 0.8266 0.4247 0.058 Uiso 1 1 calc R
C20 C 0.1527(3) 0.8953(3) 0.6004(3) 0.0521(9) Uani 1 1 d .
H026 H 0.0974 0.9435 0.6356 0.062 Uiso 1 1 calc R
C12 C 0.0738(4) 0.2243(4) 0.8138(4) 0.0738(11) Uani 1 1 d .
H027 H -0.0138 0.1763 0.7953 0.089 Uiso 1 1 calc R
C14 C 0.2872(5) 0.3355(4) 0.9601(3) 0.0728(12) Uani 1 1 d .
H028 H 0.3454 0.3636 1.0416 0.087 Uiso 1 1 calc R
C3 C -0.1862(4) 0.1987(4) 0.0047(3) 0.0784(12) Uani 1 1 d .
H029 H -0.2614 0.1587 -0.0654 0.094 Uiso 1 1 calc R
C24 C 0.4986(4) 1.0733(3) 0.7289(4) 0.0657(11) Uani 1 1 d .
H030 H 0.4854 1.1472 0.6938 0.079 Uiso 1 1 calc R
C26 C 0.4886(4) 0.9243(4) 0.8455(3) 0.0631(10) Uani 1 1 d .
H031 H 0.4672 0.8817 0.9016 0.076 Uiso 1 1 calc R
C25 C 0.4417(4) 1.0415(4) 0.8147(3) 0.0681(11) Uani 1 1 d .
H032 H 0.3830 1.0897 0.8458 0.082 Uiso 1 1 calc R

loop_
_atom_site_aniso_label
_atom_site_aniso_U_11
_atom_site_aniso_U_22
_atom_site_aniso_U_33
_atom_site_aniso_U_23
_atom_site_aniso_U_13
_atom_site_aniso_U_12
Fe01 0.0361(3) 0.0372(3) 0.0413(3) 0.00778(19) 0.0137(2) 0.0054(2)
S1 0.0659(6) 0.0662(6) 0.0460(5) 0.0111(4) 0.0278(5) -0.0060(5)
N4 0.0420(14) 0.0326(13) 0.0323(13) 0.0077(10) 0.0123(12) 0.0048(12)
N1 0.0470(15) 0.0339(14) 0.0357(14) 0.0077(11) 0.0125(12) 0.0083(13)
N2 0.0542(18) 0.0453(17) 0.0567(18) 0.0163(14) 0.0218(15) 0.0159(15)
N3 0.0583(18) 0.0369(15) 0.0596(18) 0.0063(14) 0.0251(15) 0.0033(15)
C7 0.0354(16) 0.0374(17) 0.0396(18) 0.0072(13) 0.0126(14) 0.0077(14)
C10 0.0477(19) 0.0372(17) 0.0354(17) 0.0132(13) 0.0132(15) 0.0081(15)
C6 0.0392(17) 0.0441(18) 0.0331(16) 0.0056(14) 0.0151(14) 0.0050(15)
C16 0.0390(17) 0.0410(18) 0.0365(17) 0.0060(14) 0.0090(14) 0.0025(15)
C8 0.0423(17) 0.0430(18) 0.0409(17) 0.0141(14) 0.0209(15) 0.0095(15)
C15 0.067(2) 0.052(2) 0.044(2) 0.0084(16) 0.0079(18) -0.0018(19)
C1 0.0438(19) 0.0429(19) 0.0436(19) 0.0032(15) 0.0188(16) 0.0019(17)
C9 0.051(2) 0.054(2) 0.051(2) 0.0230(16) 0.0200(17) 0.0175(17)
C17 0.0397(17) 0.0395(17) 0.0340(17) 0.0049(13) 0.0084(14) 0.0000(15)
C2 0.063(2) 0.058(2) 0.064(2) -0.004(2) 0.024(2) -0.011(2)
C21 0.0400(18) 0.0449(19) 0.056(2) 0.0058(16) 0.0212(16) 0.0016(16)
C22 0.043(2) 0.045(2) 0.064(2) 0.0081(17) 0.0021(18) 0.0099(17)
C5 0.055(2) 0.051(2) 0.048(2) 0.0118(17) 0.0090(18) 0.0086(18)
C11 0.060(2) 0.061(2) 0.047(2) 0.0129(17) 0.0151(18) -0.0039(19)
C19 0.055(2) 0.044(2) 0.056(2) 0.0138(17) 0.0032(18) 0.0087(18)
C13 0.109(4) 0.083(3) 0.065(3) 0.037(2) 0.055(3) 0.035(3)
C4 0.060(3) 0.094(3) 0.051(2) 0.021(2) -0.001(2) 0.012(2)
C23 0.0357(19) 0.051(2) 0.090(3) 0.015(2) 0.0183(19) 0.0002(17)
C18 0.056(2) 0.049(2) 0.0398(18) 0.0124(15) 0.0160(16) 0.0056(17)
C20 0.0365(18) 0.050(2) 0.070(2) 0.0084(17) 0.0194(17) 0.0109(17)
C12 0.071(3) 0.081(3) 0.084(3) 0.035(2) 0.039(2) 0.002(2)
C14 0.110(4) 0.067(3) 0.038(2) 0.0084(18) 0.021(2) 0.016(3)
C3 0.062(3) 0.092(3) 0.057(3) -0.006(2) 0.001(2) -0.015(3)
C24 0.041(2) 0.039(2) 0.099(3) 0.010(2) 0.004(2) -0.0013(17)
C26 0.067(3) 0.069(3) 0.040(2) 0.0008(18) 0.0079(18) 0.006(2)
C25 0.057(2) 0.060(2) 0.068(3) -0.013(2) 0.006(2) 0.015(2)

loop_
_atom_type_symbol
_atom_type_description
_atom_type_scat_dispersion_real
_atom_type_scat_dispersion_imag
_atom_type_scat_source
C C 0.0033 0.0016 'International Tables Vol C Tables 4.2.6.8 and 6.1.1.4'
H H 0.0000 0.0000 'International Tables Vol C Tables 4.2.6.8 and 6.1.1.4'
N N 0.0061 0.0033 'International Tables Vol C Tables 4.2.6.8 and 6.1.1.4'
S S 0.1246 0.1234 'International Tables Vol C Tables 4.2.6.8 and 6.1.1.4'
Fe Fe 0.3463 0.8444 'International Tables Vol C Tables 4.2.6.8 and 6.1.1.4'

loop_
_geom_angle_atom_site_label_1
_geom_angle_atom_site_label_2
_geom_angle_atom_site_label_3
_geom_angle
C21 Fe01 C17 41.08(11)
C21 Fe01 C25 122.27(15)
C17 Fe01 C25 159.02(15)
C21 Fe01 C20 40.73(12)
C17 Fe01 C20 69.05(12)
C25 Fe01 C20 106.36(14)
C21 Fe01 C24 158.67(14)
C17 Fe01 C24 159.23(15)
C25 Fe01 C24 40.23(14)
C20 Fe01 C24 122.97(14)
C21 Fe01 C26 107.00(14)
C17 Fe01 C26 123.29(14)
C25 Fe01 C26 40.35(13)
C20 Fe01 C26 121.34(15)
C24 Fe01 C26 67.51(15)
C21 Fe01 C19 68.12(13)
C17 Fe01 C19 68.92(12)
C25 Fe01 C19 121.59(15)
C20 Fe01 C19 40.19(12)
C24 Fe01 C19 108.30(14)
C26 Fe01 C19 156.79(15)
C21 Fe01 C22 122.11(14)
C17 Fe01 C22 107.78(13)
C25 Fe01 C22 68.09(14)
C20 Fe01 C22 157.23(14)
C24 Fe01 C22 67.96(14)
C26 Fe01 C22 40.25(13)
C19 Fe01 C22 161.55(15)
C21 Fe01 C18 68.17(12)
C17 Fe01 C18 40.78(11)
C25 Fe01 C18 158.23(15)
C20 Fe01 C18 68.10(13)
C24 Fe01 C18 123.78(15)
C26 Fe01 C18 160.61(14)
C19 Fe01 C18 40.71(12)
C22 Fe01 C18 125.11(14)
C21 Fe01 C23 158.37(13)
C17 Fe01 C23 122.76(13)
C25 Fe01 C23 68.38(15)
C20 Fe01 C23 160.09(14)
C24 Fe01 C23 40.79(13)
C26 Fe01 C23 67.90(15)
C19 Fe01 C23 124.90(15)
C22 Fe01 C23 40.48(13)
C18 Fe01 C23 109.24(14)
C7 N4 C16 120.0(2)
C7 N4 C8 125.3(2)
C16 N4 C8 114.5(2)
C6 N1 N2 109.8(2)
C6 N1 C7 128.8(2)
N2 N1 C7 120.1(2)
N3 N2 N1 108.4(2)
N2 N3 C1 108.5(3)
N4 C7 N1 115.2(2)
N4 C7 S1 126.5(2)
N1 C7 S1 118.3(2)
C11 C10 C15 118.7(3)
C11 C10 C9 120.8(3)
C15 C10 C9 120.5(3)
N1 C6 C1 104.3(3)
N1 C6 C5 133.6(3)
C1 C6 C5 122.0(3)
N4 C16 C17 112.7(2)
N4 C16 H01A 109.0
C17 C16 H01A 109.0
N4 C16 H01B 109.0
C17 C16 H01B 109.0
H01A C16 H01B 107.8
N4 C8 C9 111.7(2)
N4 C8 H01C 109.3
C9 C8 H01C 109.3
N4 C8 H01D 109.3
C9 C8 H01D 109.3
H01C C8 H01D 108.0
C10 C15 C14 120.0(4)
C10 C15 H012 120.0
C14 C15 H012 120.0
N3 C1 C2 129.1(3)
N3 C1 C6 109.0(3)
C2 C1 C6 121.8(3)
C10 C9 C8 112.8(2)
C10 C9 H01E 109.0
C8 C9 H01E 109.0
C10 C9 H01F 109.0
C8 C9 H01F 109.0
H01E C9 H01F 107.8
C18 C17 C21 106.6(3)
C18 C17 C16 126.2(3)
C21 C17 C16 127.1(3)
C18 C17 Fe01 70.05(18)
C21 C17 Fe01 69.19(17)
C16 C17 Fe01 124.6(2)
C3 C2 C1 116.5(3)
C3 C2 H016 121.7
C1 C2 H016 121.7
C20 C21 C17 108.7(3)
C20 C21 Fe01 69.86(18)
C17 C21 Fe01 69.73(17)
C20 C21 H017 125.7
C17 C21 H017 125.7
Fe01 C21 H017 126.3
C26 C22 C23 107.8(3)
C26 C22 Fe01 69.5(2)
C23 C22 Fe01 69.71(19)
C26 C22 H018 126.1
C23 C22 H018 126.1
Fe01 C22 H018 126.3
C4 C5 C6 115.3(3)
C4 C5 H019 122.4
C6 C5 H019 122.4
C10 C11 C12 120.7(3)
C10 C11 H020 119.7
C12 C11 H020 119.7
C20 C19 C18 108.0(3)
C20 C19 Fe01 69.52(19)
C18 C19 Fe01 69.76(18)
C20 C19 H021 126.0
C18 C19 H021 126.0
Fe01 C19 H021 126.3
C14 C13 C12 120.0(4)
C14 C13 H022 120.0
C12 C13 H022 120.0
C5 C4 C3 122.7(4)
C5 C4 H023 118.6
C3 C4 H023 118.6
C22 C23 C24 107.1(3)
C22 C23 Fe01 69.81(18)
C24 C23 Fe01 69.31(19)
C22 C23 H024 126.5
C24 C23 H024 126.5
Fe01 C23 H024 126.0
C19 C18 C17 108.4(3)
C19 C18 Fe01 69.53(18)
C17 C18 Fe01 69.17(17)
C19 C18 H025 125.8
C17 C18 H025 125.8
Fe01 C18 H025 127.1
C19 C20 C21 108.2(3)
C19 C20 Fe01 70.28(19)
C21 C20 Fe01 69.40(18)
C19 C20 H026 125.9
C21 C20 H026 125.9
Fe01 C20 H026 126.0
C13 C12 C11 120.0(4)
C13 C12 H027 120.0
C11 C12 H027 120.0
C13 C14 C15 120.6(4)
C13 C14 H028 119.7
C15 C14 H028 119.7
C2 C3 C4 121.6(4)
C2 C3 H029 119.2
C4 C3 H029 119.2
C25 C24 C23 108.5(3)
C25 C24 Fe01 69.6(2)
C23 C24 Fe01 69.90(19)
C25 C24 H030 125.8
C23 C24 H030 125.8
Fe01 C24 H030 126.4
C25 C26 C22 108.8(3)
C25 C26 Fe01 69.56(19)
C22 C26 Fe01 70.29(19)
C25 C26 H031 125.6
C22 C26 H031 125.6
Fe01 C26 H031 126.1
C24 C25 C26 107.9(3)
C24 C25 Fe01 70.2(2)
C26 C25 Fe01 70.09(19)
C24 C25 H032 126.1
C26 C25 H032 126.1
Fe01 C25 H032 125.2

loop_
_geom_bond_atom_site_label_1
_geom_bond_atom_site_label_2
_geom_bond_distance
Fe01 C21 2.018(3)
Fe01 C17 2.025(3)
Fe01 C25 2.023(3)
Fe01 C20 2.024(3)
Fe01 C24 2.031(3)
Fe01 C26 2.030(3)
Fe01 C19 2.034(3)
Fe01 C22 2.040(3)
Fe01 C18 2.037(3)
Fe01 C23 2.039(3)
S1 C7 1.655(3)
N4 C7 1.328(3)
N4 C16 1.472(3)
N4 C8 1.478(3)
N1 C6 1.363(3)
N1 N2 1.379(3)
N1 C7 1.430(3)
N2 N3 1.299(3)
N3 C1 1.379(4)
C10 C11 1.372(4)
C10 C15 1.378(4)
C10 C9 1.511(4)
C6 C1 1.386(4)
C6 C5 1.391(4)
C16 C17 1.500(4)
C16 H01A 0.9700
C16 H01B 0.9700
C8 C9 1.529(4)
C8 H01C 0.9700
C8 H01D 0.9700
C15 C14 1.388(5)
C15 H012 0.9300
C1 C2 1.386(4)
C9 H01E 0.9700
C9 H01F 0.9700
C17 C18 1.415(4)
C17 C21 1.418(4)
C2 C3 1.360(5)
C2 H016 0.9300
C21 C20 1.407(4)
C21 H017 0.9300
C22 C26 1.400(5)
C22 C23 1.411(4)
C22 H018 0.9300
C5 C4 1.374(4)
C5 H019 0.9300
C11 C12 1.384(4)
C11 H020 0.9300
C19 C20 1.394(4)
C19 C18 1.416(4)
C19 H021 0.9300
C13 C14 1.352(5)
C13 C12 1.362(5)
C13 H022 0.9300
C4 C3 1.399(5)
C4 H023 0.9300
C23 C24 1.419(5)
C23 H024 0.9300
C18 H025 0.9300
C20 H026 0.9300
C12 H027 0.9300
C14 H028 0.9300
C3 H029 0.9300
C24 C25 1.394(5)
C24 H030 0.9300
C26 C25 1.398(5)
C26 H031 0.9300
C25 H032 0.9300
